data_7223217
loop_
_publ_author_name
'Wen, He-Rui'
'Xie, Xin-Rong'
'Liu, Sui-Jun'
'Bao, Jun'
'Wang, Feng-Feng'
'Liu, Cai-Ming'
'Liao, Jin-Sheng'

_publ_section_title
;
 Homochiral luminescent lanthanide dinuclear complexes derived from a
 chiral carboxylate
;
_journal_name_full 'RSC Adv.'
_journal_paper_doi 10.1039/C5RA14559G
_journal_year 2015
_chemical_absolute_configuration ad
_chemical_formula_moiety 'C84 H82 Ho2 N4 O12'
_chemical_formula_sum 'C84 H82 Ho2 N4 O12'
_chemical_formula_weight 1669.39
_chemical_name_systematic
;
 ? 
;
_space_group_crystal_system monoclinic
_space_group_IT_number 4
_space_group_name_Hall 'P 2yb'
_space_group_name_H-M_alt 'P 1 21 1'
_symmetry_space_group_name_Hall 'P 2yb'
_symmetry_space_group_name_H-M 'P 1 21 1'
_atom_sites_solution_hydrogens geom
_audit_creation_date 2015-09-21
_audit_creation_method
;
Olex2 1.2-beta
(compiled 2015.08.17 svn.r3210 for OlexSys, GUI svn.r5083)
;
_audit_update_record
;
2015-09-21 deposited with the CCDC.
2015-11-06 downloaded from the CCDC.
;
_cell_angle_alpha 90
_cell_angle_beta 109.174(4)
_cell_angle_gamma 90
_cell_formula_units_Z 2
_cell_length_a 12.819(3)
_cell_length_b 22.916(4)
_cell_length_c 13.425(3)
_cell_measurement_reflns_used 9974
_cell_measurement_temperature 301(2)
_cell_measurement_theta_max 27.260
_cell_measurement_theta_min 3.114
_cell_volume 3725.0(14)
_computing_cell_refinement 'SAINT v8.34A (Bruker, 2013)'
_computing_data_reduction 'SAINT v8.34A (Bruker, 2013)'
_computing_molecular_graphics 'Olex2 (Dolomanov et al., 2009)'
_computing_publication_material 'Olex2 (Dolomanov et al., 2009)'
_computing_structure_refinement 'ShelXL (Sheldrick, 2015)'
_computing_structure_solution 'SHELXS-97 (Sheldrick, 1990)'
_diffrn_ambient_temperature 301.0
_diffrn_measured_fraction_theta_full 0.997
_diffrn_measured_fraction_theta_max 0.996
_diffrn_measurement_device_type 'CCD area detector'
_diffrn_measurement_method 'phi and omega scans'
_diffrn_radiation_monochromator graphite
_diffrn_radiation_type MoK\a
_diffrn_radiation_wavelength 0.71073
_diffrn_reflns_av_R_equivalents 0.0542
_diffrn_reflns_av_unetI/netI 0.0914
_diffrn_reflns_laue_measured_fraction_full 0.997
_diffrn_reflns_laue_measured_fraction_max 0.996
_diffrn_reflns_limit_h_max 16
_diffrn_reflns_limit_h_min -16
_diffrn_reflns_limit_k_max 29
_diffrn_reflns_limit_k_min -29
_diffrn_reflns_limit_l_max 17
_diffrn_reflns_limit_l_min -17
_diffrn_reflns_number 48849
_diffrn_reflns_point_group_measured_fraction_full 0.994
_diffrn_reflns_point_group_measured_fraction_max 0.991
_diffrn_reflns_theta_full 25.242
_diffrn_reflns_theta_max 27.512
_diffrn_reflns_theta_min 3.099
_exptl_absorpt_coefficient_mu 2.174
_exptl_absorpt_correction_T_max 0.6957
_exptl_absorpt_correction_T_min 0.6463
_exptl_absorpt_correction_type none
_exptl_crystal_density_diffrn 1.488
_exptl_crystal_density_method 'not measured'
_exptl_crystal_description block
_exptl_crystal_F_000 1688
_exptl_crystal_size_max 0.22
_exptl_crystal_size_mid 0.2
_exptl_crystal_size_min 0.18
_refine_diff_density_max 1.356
_refine_diff_density_min -0.768
_refine_diff_density_rms 0.103
_refine_ls_abs_structure_details
;
 Flack x determined using 4625 quotients [(I+)-(I-)]/[(I+)+(I-)]
 (Parsons, Flack and Wagner, Acta Cryst. B69 (2013) 249-259).
;
_refine_ls_abs_structure_Flack -0.005(5)
_refine_ls_extinction_method none
_refine_ls_goodness_of_fit_ref 0.967
_refine_ls_hydrogen_treatment constr
_refine_ls_matrix_type full
_refine_ls_number_parameters 925
_refine_ls_number_reflns 16991
_refine_ls_number_restraints 1
_refine_ls_restrained_S_all 0.967
_refine_ls_R_factor_all 0.0800
_refine_ls_R_factor_gt 0.0419
_refine_ls_shift/su_max 0.001
_refine_ls_shift/su_mean 0.000
_refine_ls_structure_factor_coef Fsqd
_refine_ls_weighting_details 'w=1/[\s^2^(Fo^2^)+(0.0136P)^2^] where P=(Fo^2^+2Fc^2^)/3'
_refine_ls_weighting_scheme calc
_refine_ls_wR_factor_gt 0.0488
_refine_ls_wR_factor_ref 0.0551
_reflns_Friedel_coverage 0.942
_reflns_friedel_fraction_full 0.991
_reflns_friedel_fraction_max 0.986
_reflns_number_gt 12355
_reflns_number_total 16991
_reflns_threshold_expression 'I > 2\s(I)'
_cod_data_source_file c5ra14559g2.cif
_cod_data_source_block 10
_cod_original_cell_volume 3725.0(12)
_cod_database_code 7223217
_shelx_space_group_comment
;
The symmetry employed for this shelxl refinement is uniquely defined
by the following loop, which should always be used as a source of
symmetry information in preference to the above space-group names.
They are only intended as comments.
;
_shelx_estimated_absorpt_t_max 0.696
_shelx_estimated_absorpt_t_min 0.646
_olex2_refinement_description
;
1. Fixed Uiso
 At 1.2 times of:
  All C(H) groups, All C(H,H) groups
 At 1.5 times of:
  All C(H,H,H) groups
2.a Ternary CH refined with riding coordinates:
 C14(H14), C64(H64), C34(H34), C44(H44), C54(H54), C24(H24)
2.b Secondary CH2 refined with riding coordinates:
 C21(H21A,H21B), C71(H71A,H71B), C61(H61A,H61B), C51(H51A,H51B), C31(H31A,
 H31B), C41(H41A,H41B)
2.c Aromatic/amide H refined with riding coordinates:
 C80(H80), C82(H82), C81(H81), C3(H3), C1(H1), C73(H73), C5(H5), C6(H6),
 C75(H75), C78(H78), C77(H77), C36(H36), C74(H74), C20(H20), C70(H70), C66(H66),
  C16(H16), C46(H46), C56(H56), C37(H37), C40(H40), C67(H67), C50(H50),
 C58(H58), C10(H10), C19(H19), C60(H60), C38(H38), C59(H59), C57(H57), C39(H39),
  C68(H68), C8(H8), C9(H9), C18(H18), C47(H47), C69(H69), C17(H17), C2(H2),
 C49(H49), C30(H30), C48(H48), C29(H29), C27(H27), C26(H26), C28(H28)
2.d Idealised Me refined as rotating group:
 C62(H62A,H62B,H62C), C72(H72A,H72B,H72C), C52(H52A,H52B,H52C), C42(H42A,H42B,
 H42C), C22(H22A,H22B,H22C), C32(H32A,H32B,H32C)
;
_shelx_shelxl_version_number 2014/7
_olex2_submission_special_instructions 'No special instructions were received'

loop_
_space_group_symop_operation_xyz
'x, y, z'
'-x, y+1/2, -z'

loop_
_atom_site_label
_atom_site_type_symbol
_atom_site_fract_x
_atom_site_fract_y
_atom_site_fract_z
_atom_site_U_iso_or_equiv
_atom_site_adp_type
_atom_site_occupancy
_atom_site_site_symmetry_order
_atom_site_calc_flag
_atom_site_refinement_flags_posn
Ho1 Ho 0.42629(3) 0.52747(2) 0.60352(3) 0.02498(12) Uani 1 1 d .
Ho2 Ho 0.56020(3) 0.47265(2) 0.89243(3) 0.02604(12) Uani 1 1 d .
O2 O 0.3990(4) 0.5271(4) 0.7653(4) 0.0280(14) Uani 1 1 d .
O6 O 0.5542(5) 0.5918(3) 0.7059(5) 0.0350(18) Uani 1 1 d .
O7 O 0.5887(4) 0.4695(4) 0.7324(4) 0.0343(15) Uani 1 1 d .
O1 O 0.4196(4) 0.5338(3) 0.9328(4) 0.0407(17) Uani 1 1 d .
O8 O 0.5693(4) 0.4716(4) 0.5651(4) 0.0378(15) Uani 1 1 d .
O12 O 0.7635(4) 0.4667(4) 0.9478(4) 0.0413(16) Uani 1 1 d .
O4 O 0.2225(4) 0.5368(4) 0.5483(4) 0.0414(18) Uani 1 1 d .
O5 O 0.6178(4) 0.5668(3) 0.8763(4) 0.0326(17) Uani 1 1 d .
O10 O 0.3704(4) 0.4337(3) 0.6203(5) 0.0341(17) Uani 1 1 d .
O11 O 0.6730(5) 0.3886(3) 0.9660(5) 0.0392(16) Uani 1 1 d .
O3 O 0.3213(5) 0.6151(3) 0.5582(5) 0.049(2) Uani 1 1 d .
N1 N 0.6410(6) 0.5008(3) 1.0839(6) 0.040(2) Uani 1 1 d .
C83 C 0.3677(6) 0.5293(5) 0.3353(6) 0.033(2) Uani 1 1 d .
N4 N 0.3414(5) 0.4996(3) 0.4130(5) 0.034(2) Uani 1 1 d .
N3 N 0.4968(5) 0.5842(3) 0.4725(5) 0.0326(18) Uani 1 1 d .
C12 C 0.6044(7) 0.4742(6) 1.1563(6) 0.045(3) Uani 1 1 d .
N2 N 0.4733(6) 0.4218(4) 1.0175(6) 0.043(2) Uani 1 1 d .
C13 C 0.3631(7) 0.5430(4) 0.8389(7) 0.031(3) Uani 1 1 d .
C53 C 0.6215(6) 0.4552(4) 0.6568(7) 0.028(3) Uani 1 1 d .
C63 C 0.3776(6) 0.3974(4) 0.6935(7) 0.027(2) Uani 1 1 d .
C14 C 0.2509(6) 0.5711(4) 0.8108(7) 0.039(2) Uani 1 1 d .
H14 H 0.2275 0.5800 0.7353 0.047 Uiso 1 1 calc R
C43 C 0.7618(7) 0.4160(5) 0.9839(7) 0.034(2) Uani 1 1 d .
C80 C 0.2411(6) 0.4724(5) 0.2007(6) 0.046(2) Uani 1 1 d .
H80 H 0.2060 0.4634 0.1300 0.056 Uiso 1 1 calc R
C82 C 0.2680(7) 0.4576(4) 0.3838(7) 0.039(3) Uani 1 1 d .
H82 H 0.2501 0.4371 0.4357 0.047 Uiso 1 1 calc R
C79 C 0.3184(7) 0.5158(5) 0.2285(6) 0.040(2) Uani 1 1 d .
C84 C 0.4504(6) 0.5741(4) 0.3671(6) 0.030(2) Uani 1 1 d .
C11 C 0.5181(8) 0.4327(5) 1.1217(8) 0.046(3) Uani 1 1 d .
C81 C 0.2157(7) 0.4422(4) 0.2787(7) 0.049(3) Uani 1 1 d .
H81 H 0.1644 0.4120 0.2614 0.059 Uiso 1 1 calc R
C3 C 0.7312(10) 0.5326(8) 1.2931(9) 0.091(5) Uani 1 1 d .
H3 H 0.7634 0.5429 1.3636 0.109 Uiso 1 1 calc R
C1 C 0.7176(7) 0.5412(5) 1.1160(8) 0.057(4) Uani 1 1 d .
H1 H 0.7423 0.5588 1.0655 0.068 Uiso 1 1 calc R
C73 C 0.5738(7) 0.6248(4) 0.4998(7) 0.042(2) Uani 1 1 d .
H73 H 0.6044 0.6340 0.5710 0.051 Uiso 1 1 calc R
C4 C 0.6485(9) 0.4891(6) 1.2662(8) 0.065(4) Uani 1 1 d .
C76 C 0.4838(7) 0.6025(4) 0.2899(7) 0.040(2) Uani 1 1 d .
C21 C 0.2551(8) 0.6283(4) 0.8678(7) 0.064(3) Uani 1 1 d .
H21A H 0.2646 0.6202 0.9412 0.077 Uiso 1 1 calc R
H21B H 0.3194 0.6500 0.8658 0.077 Uiso 1 1 calc R
C64 C 0.3025(6) 0.3440(4) 0.6644(6) 0.032(2) Uani 1 1 d .
H64 H 0.2308 0.3566 0.6680 0.039 Uiso 1 1 calc R
C5 C 0.6045(10) 0.4585(7) 1.3370(9) 0.090(6) Uani 1 1 d .
H5 H 0.6333 0.4665 1.4087 0.108 Uiso 1 1 calc R
C34 C 0.6516(6) 0.6633(4) 0.8293(7) 0.039(2) Uani 1 1 d .
H34 H 0.6526 0.6814 0.7635 0.047 Uiso 1 1 calc R
O9 O 0.4363(5) 0.4041(3) 0.7880(5) 0.0360(18) Uani 1 1 d .
C45 C 0.8801(6) 0.3892(5) 1.1648(7) 0.046(3) Uani 1 1 d .
C6 C 0.5277(11) 0.4209(8) 1.3053(11) 0.093(6) Uani 1 1 d .
H6 H 0.5028 0.4028 1.3553 0.112 Uiso 1 1 calc R
C75 C 0.5660(8) 0.6431(4) 0.3254(8) 0.051(3) Uani 1 1 d .
H75 H 0.5900 0.6631 0.2765 0.062 Uiso 1 1 calc R
C78 C 0.3556(7) 0.5455(5) 0.1533(7) 0.053(3) Uani 1 1 d .
H78 H 0.3256 0.5357 0.0824 0.063 Uiso 1 1 calc R
C77 C 0.4325(8) 0.5870(5) 0.1821(8) 0.052(3) Uani 1 1 d .
H77 H 0.4531 0.6063 0.1306 0.063 Uiso 1 1 calc R
C15 C 0.1727(6) 0.5238(6) 0.8255(6) 0.049(2) Uani 1 1 d .
C55 C 0.6938(6) 0.3549(4) 0.6517(6) 0.041(2) Uani 1 1 d .
C44 C 0.8698(6) 0.3883(4) 1.0488(6) 0.040(2) Uani 1 1 d .
H44 H 0.9288 0.4133 1.0414 0.048 Uiso 1 1 calc R
C65 C 0.2816(6) 0.3246(3) 0.5514(5) 0.0326(18) Uani 1 1 d .
C71 C 0.3391(6) 0.2937(3) 0.7418(5) 0.0408(19) Uani 1 1 d .
H71A H 0.3973 0.2722 0.7264 0.049 Uiso 1 1 calc R
H71B H 0.3696 0.3092 0.8127 0.049 Uiso 1 1 calc R
C36 C 0.5752(8) 0.6960(5) 0.9710(7) 0.066(3) Uani 1 1 d .
H36 H 0.6265 0.6718 1.0180 0.079 Uiso 1 1 calc R
C74 C 0.6128(7) 0.6551(4) 0.4272(8) 0.049(3) Uani 1 1 d .
H74 H 0.6693 0.6824 0.4500 0.059 Uiso 1 1 calc R
C20 C 0.1213(7) 0.5273(6) 0.9013(6) 0.072(3) Uani 1 1 d .
H20 H 0.1323 0.5603 0.9439 0.087 Uiso 1 1 calc R
C70 C 0.1761(7) 0.3154(3) 0.4841(6) 0.050(2) Uani 1 1 d .
H70 H 0.1166 0.3231 0.5072 0.061 Uiso 1 1 calc R
C33 C 0.6048(6) 0.6012(4) 0.8015(8) 0.031(2) Uani 1 1 d .
C54 C 0.7252(6) 0.4184(4) 0.6781(7) 0.038(2) Uani 1 1 d .
H54 H 0.7644 0.4202 0.7542 0.046 Uiso 1 1 calc R
C66 C 0.3680(7) 0.3120(4) 0.5148(6) 0.043(2) Uani 1 1 d .
H66 H 0.4403 0.3178 0.5586 0.051 Uiso 1 1 calc R
C16 C 0.1556(6) 0.4746(4) 0.7642(8) 0.067(2) Uani 1 1 d .
H16 H 0.1873 0.4721 0.7111 0.081 Uiso 1 1 calc R
C61 C 0.8017(7) 0.4444(4) 0.6238(7) 0.057(3) Uani 1 1 d .
H61A H 0.8689 0.4214 0.6423 0.068 Uiso 1 1 calc R
H61B H 0.7662 0.4416 0.5481 0.068 Uiso 1 1 calc R
C46 C 0.8363(8) 0.3468(5) 1.2094(7) 0.079(3) Uani 1 1 d .
H46 H 0.7987 0.3161 1.1675 0.095 Uiso 1 1 calc R
C56 C 0.6737(6) 0.3189(4) 0.7252(6) 0.052(2) Uani 1 1 d .
H56 H 0.6764 0.3340 0.7903 0.063 Uiso 1 1 calc R
C51 C 0.8866(7) 0.3288(4) 1.0086(6) 0.060(3) Uani 1 1 d .
H51A H 0.8725 0.3313 0.9332 0.072 Uiso 1 1 calc R
H51B H 0.8328 0.3021 1.0199 0.072 Uiso 1 1 calc R
C62 C 0.8320(8) 0.5070(5) 0.6520(9) 0.085(4) Uani 1 1 d .
H62A H 0.7675 0.5310 0.6251 0.127 Uiso 1 1 calc GR
H62B H 0.8867 0.5191 0.6217 0.127 Uiso 1 1 calc GR
H62C H 0.8612 0.5108 0.7273 0.127 Uiso 1 1 calc GR
C24 C 0.1248(6) 0.6282(4) 0.4993(7) 0.044(2) Uani 1 1 d .
H24 H 0.1409 0.6654 0.5374 0.053 Uiso 1 1 calc R
C35 C 0.5711(6) 0.6979(3) 0.8672(6) 0.042(2) Uani 1 1 d .
C25 C 0.0995(7) 0.6415(4) 0.3837(8) 0.060(3) Uani 1 1 d .
C37 C 0.5045(9) 0.7291(5) 1.0066(8) 0.077(3) Uani 1 1 d .
H37 H 0.5091 0.7275 1.0771 0.093 Uiso 1 1 calc R
C31 C 0.0275(6) 0.6005(4) 0.5228(6) 0.060(2) Uani 1 1 d .
H31A H 0.0035 0.5665 0.4781 0.071 Uiso 1 1 calc R
H31B H 0.0521 0.5872 0.5955 0.071 Uiso 1 1 calc R
C40 C 0.4928(7) 0.7315(4) 0.7996(8) 0.070(3) Uani 1 1 d .
H40 H 0.4865 0.7323 0.7286 0.084 Uiso 1 1 calc R
C67 C 0.3481(8) 0.2910(4) 0.4138(7) 0.058(2) Uani 1 1 d .
H67 H 0.4071 0.2827 0.3904 0.070 Uiso 1 1 calc R
C50 C 0.9354(7) 0.4334(4) 1.2291(9) 0.070(3) Uani 1 1 d .
H50 H 0.9663 0.4632 1.2010 0.083 Uiso 1 1 calc R
C58 C 0.6484(8) 0.2372(5) 0.6115(11) 0.087(4) Uani 1 1 d .
H58 H 0.6358 0.1975 0.5995 0.104 Uiso 1 1 calc R
C7 C 0.4772(10) 0.4047(6) 1.1958(9) 0.064(4) Uani 1 1 d .
C10 C 0.3871(8) 0.3868(5) 0.9863(9) 0.056(3) Uani 1 1 d .
H10 H 0.3540 0.3810 0.9142 0.067 Uiso 1 1 calc R
C41 C 0.7698(6) 0.6630(4) 0.9043(7) 0.058(2) Uani 1 1 d .
H41A H 0.7941 0.7030 0.9212 0.069 Uiso 1 1 calc R
H41B H 0.7719 0.6439 0.9694 0.069 Uiso 1 1 calc R
C19 C 0.0557(8) 0.4843(6) 0.9149(8) 0.102(4) Uani 1 1 d .
H19 H 0.0185 0.4886 0.9634 0.122 Uiso 1 1 calc R
C60 C 0.6889(7) 0.3303(4) 0.5558(7) 0.060(2) Uani 1 1 d .
H60 H 0.7015 0.3537 0.5044 0.073 Uiso 1 1 calc R
C72 C 0.2469(7) 0.2525(3) 0.7377(6) 0.072(3) Uani 1 1 d .
H72A H 0.2201 0.2346 0.6693 0.107 Uiso 1 1 calc GR
H72B H 0.1880 0.2736 0.7506 0.107 Uiso 1 1 calc GR
H72C H 0.2735 0.2228 0.7906 0.107 Uiso 1 1 calc GR
C38 C 0.4283(9) 0.7640(5) 0.9384(11) 0.086(4) Uani 1 1 d .
H38 H 0.3812 0.7871 0.9615 0.103 Uiso 1 1 calc R
C23 C 0.2296(7) 0.5906(5) 0.5381(7) 0.034(2) Uani 1 1 d .
C59 C 0.6658(8) 0.2719(5) 0.5352(9) 0.081(3) Uani 1 1 d .
H59 H 0.6621 0.2562 0.4702 0.097 Uiso 1 1 calc R
C57 C 0.6496(8) 0.2607(5) 0.7035(9) 0.078(3) Uani 1 1 d .
H57 H 0.6340 0.2373 0.7534 0.094 Uiso 1 1 calc R
C52 C 1.0021(7) 0.3036(4) 1.0609(7) 0.091(4) Uani 1 1 d .
H52A H 1.0072 0.2662 1.0309 0.137 Uiso 1 1 calc GR
H52B H 1.0157 0.2995 1.1353 0.137 Uiso 1 1 calc GR
H52C H 1.0560 0.3295 1.0494 0.137 Uiso 1 1 calc GR
C39 C 0.4228(9) 0.7642(5) 0.8348(11) 0.097(4) Uani 1 1 d .
H39 H 0.3700 0.7873 0.7871 0.117 Uiso 1 1 calc R
C68 C 0.2441(9) 0.2823(4) 0.3489(7) 0.071(3) Uani 1 1 d .
H68 H 0.2319 0.2679 0.2813 0.085 Uiso 1 1 calc R
C42 C 0.8486(7) 0.6325(4) 0.8593(8) 0.097(4) Uani 1 1 d .
H42A H 0.8355 0.6454 0.7882 0.146 Uiso 1 1 calc GR
H42B H 0.8374 0.5911 0.8598 0.146 Uiso 1 1 calc GR
H42C H 0.9232 0.6416 0.9013 0.146 Uiso 1 1 calc GR
C8 C 0.3887(12) 0.3674(6) 1.1596(11) 0.087(5) Uani 1 1 d .
H8 H 0.3607 0.3486 1.2069 0.105 Uiso 1 1 calc R
C9 C 0.3424(9) 0.3582(5) 1.0539(10) 0.079(4) Uani 1 1 d .
H9 H 0.2823 0.3333 1.0277 0.095 Uiso 1 1 calc R
C18 C 0.0441(9) 0.4338(6) 0.8566(10) 0.103(5) Uani 1 1 d .
H18 H 0.0032 0.4030 0.8696 0.124 Uiso 1 1 calc R
C47 C 0.8457(9) 0.3476(7) 1.3170(10) 0.115(5) Uani 1 1 d .
H47 H 0.8140 0.3182 1.3454 0.138 Uiso 1 1 calc R
C69 C 0.1566(8) 0.2946(4) 0.3820(6) 0.071(3) Uani 1 1 d .
H69 H 0.0847 0.2891 0.3369 0.085 Uiso 1 1 calc R
C22 C 0.1548(8) 0.6660(4) 0.8235(8) 0.107(4) Uani 1 1 d .
H22A H 0.1506 0.6792 0.7544 0.160 Uiso 1 1 calc GR
H22B H 0.1598 0.6991 0.8687 0.160 Uiso 1 1 calc GR
H22C H 0.0898 0.6439 0.8190 0.160 Uiso 1 1 calc GR
C17 C 0.0923(7) 0.4285(5) 0.7792(10) 0.099(4) Uani 1 1 d .
H17 H 0.0827 0.3949 0.7383 0.119 Uiso 1 1 calc R
C2 C 0.7648(9) 0.5595(6) 1.2206(9) 0.081(5) Uani 1 1 d .
H2 H 0.8172 0.5892 1.2390 0.097 Uiso 1 1 calc R
C49 C 0.9465(10) 0.4345(6) 1.3368(9) 0.095(4) Uani 1 1 d .
H49 H 0.9847 0.4649 1.3794 0.114 Uiso 1 1 calc R
C30 C 0.0748(8) 0.6976(5) 0.3439(9) 0.095(4) Uani 1 1 d .
H30 H 0.0763 0.7280 0.3903 0.114 Uiso 1 1 calc R
C48 C 0.9017(10) 0.3916(7) 1.3780(9) 0.098(4) Uani 1 1 d .
H48 H 0.9094 0.3923 1.4493 0.117 Uiso 1 1 calc R
C32 C -0.0702(7) 0.6410(4) 0.5061(8) 0.087(3) Uani 1 1 d .
H32A H -0.1026 0.6494 0.4323 0.130 Uiso 1 1 calc GR
H32B H -0.0458 0.6766 0.5442 0.130 Uiso 1 1 calc GR
H32C H -0.1240 0.6226 0.5312 0.130 Uiso 1 1 calc GR
C29 C 0.0481(12) 0.7099(7) 0.2378(12) 0.134(6) Uani 1 1 d .
H29 H 0.0319 0.7477 0.2124 0.161 Uiso 1 1 calc R
C27 C 0.0656(11) 0.6082(8) 0.2034(11) 0.138(6) Uani 1 1 d .
H27 H 0.0614 0.5777 0.1565 0.166 Uiso 1 1 calc R
C26 C 0.0921(9) 0.5990(7) 0.3105(10) 0.089(4) Uani 1 1 d .
H26 H 0.1059 0.5608 0.3347 0.107 Uiso 1 1 calc R
C28 C 0.0464(14) 0.6639(9) 0.1706(13) 0.153(8) Uani 1 1 d .
H28 H 0.0313 0.6718 0.0993 0.183 Uiso 1 1 calc R

loop_
_atom_site_aniso_label
_atom_site_aniso_U_11
_atom_site_aniso_U_22
_atom_site_aniso_U_33
_atom_site_aniso_U_23
_atom_site_aniso_U_13
_atom_site_aniso_U_12
Ho1 0.0274(2) 0.0284(3) 0.0182(3) 0.0020(2) 0.00622(17) 0.0000(2)
Ho2 0.0311(2) 0.0291(3) 0.0171(3) 0.0012(2) 0.00673(18) 0.0006(2)
O2 0.030(3) 0.035(4) 0.022(3) -0.001(4) 0.013(2) 0.009(4)
O6 0.042(4) 0.035(4) 0.024(4) 0.000(3) 0.005(3) -0.009(3)
O7 0.032(3) 0.046(4) 0.027(4) -0.008(4) 0.013(3) -0.005(4)
O1 0.045(3) 0.056(5) 0.024(4) 0.007(4) 0.015(3) 0.011(4)
O8 0.037(3) 0.055(4) 0.023(3) 0.008(4) 0.013(2) 0.014(4)
O12 0.042(3) 0.041(5) 0.040(4) 0.009(4) 0.012(3) 0.002(4)
O4 0.034(3) 0.044(5) 0.045(4) 0.004(4) 0.010(3) 0.009(4)
O5 0.043(4) 0.031(5) 0.018(4) 0.003(3) 0.002(3) -0.009(3)
O10 0.046(4) 0.027(4) 0.023(4) 0.001(3) 0.003(3) -0.009(3)
O11 0.035(4) 0.037(4) 0.042(4) 0.003(3) 0.009(3) -0.004(3)
O3 0.033(4) 0.046(5) 0.062(5) 0.016(3) 0.009(3) 0.009(3)
N1 0.051(5) 0.041(6) 0.026(5) -0.004(4) 0.008(4) 0.017(4)
C83 0.034(4) 0.030(5) 0.034(5) 0.003(5) 0.009(3) 0.009(5)
N4 0.033(4) 0.043(6) 0.022(5) 0.006(4) 0.003(3) -0.003(3)
N3 0.033(4) 0.036(5) 0.031(4) 0.000(4) 0.014(3) -0.002(3)
C12 0.059(6) 0.064(7) 0.011(4) 0.011(5) 0.011(4) 0.040(6)
N2 0.063(5) 0.040(5) 0.034(5) 0.002(4) 0.026(4) 0.005(4)
C13 0.041(5) 0.030(7) 0.026(6) -0.002(4) 0.018(4) -0.004(4)
C53 0.023(4) 0.029(7) 0.033(6) 0.007(5) 0.013(4) -0.001(4)
C63 0.028(5) 0.029(6) 0.023(6) 0.000(4) 0.006(4) -0.001(4)
C14 0.036(5) 0.046(6) 0.035(5) 0.007(4) 0.013(4) 0.015(4)
C43 0.036(5) 0.044(6) 0.024(5) -0.002(4) 0.012(4) 0.002(5)
C80 0.051(5) 0.061(6) 0.016(5) 0.000(5) -0.004(4) 0.008(6)
C82 0.045(5) 0.038(8) 0.028(6) 0.000(5) 0.003(4) -0.006(5)
C79 0.052(5) 0.051(7) 0.015(4) 0.000(4) 0.007(4) 0.016(5)
C84 0.038(5) 0.032(6) 0.024(5) 0.007(4) 0.014(4) 0.013(4)
C11 0.056(6) 0.050(7) 0.037(6) 0.018(5) 0.023(5) 0.033(5)
C81 0.054(6) 0.053(8) 0.033(6) -0.003(5) 0.003(5) 0.000(5)
C3 0.087(9) 0.132(14) 0.034(7) -0.028(9) -0.008(6) 0.067(10)
C1 0.054(6) 0.060(10) 0.039(7) -0.021(6) -0.009(5) 0.014(6)
C73 0.051(6) 0.044(6) 0.035(5) 0.003(4) 0.018(5) 0.001(5)
C4 0.069(7) 0.094(11) 0.029(6) 0.009(6) 0.014(5) 0.057(7)
C76 0.046(5) 0.042(6) 0.035(5) 0.017(4) 0.019(4) 0.011(4)
C21 0.069(7) 0.053(7) 0.080(7) -0.003(5) 0.035(6) 0.023(5)
C64 0.034(5) 0.030(5) 0.033(5) -0.005(4) 0.011(4) -0.004(4)
C5 0.095(10) 0.155(17) 0.024(6) 0.027(9) 0.025(7) 0.084(11)
C34 0.043(5) 0.037(6) 0.037(5) -0.002(4) 0.014(4) -0.013(4)
O9 0.047(4) 0.037(5) 0.017(4) 0.002(3) 0.001(3) -0.010(3)
C45 0.020(5) 0.074(8) 0.038(6) 0.012(5) 0.005(4) 0.011(4)
C6 0.104(11) 0.153(16) 0.042(9) 0.043(8) 0.050(8) 0.073(10)
C75 0.079(8) 0.041(7) 0.050(6) 0.015(5) 0.043(6) 0.002(6)
C78 0.060(6) 0.081(9) 0.015(5) 0.002(5) 0.010(4) 0.017(5)
C77 0.079(8) 0.053(7) 0.033(6) 0.018(5) 0.031(5) 0.016(6)
C15 0.025(4) 0.075(7) 0.047(5) 0.022(6) 0.011(4) 0.012(6)
C55 0.035(5) 0.044(6) 0.042(6) -0.004(4) 0.011(4) 0.014(4)
C44 0.029(5) 0.051(6) 0.039(5) 0.011(4) 0.011(4) 0.004(4)
C65 0.038(5) 0.024(4) 0.033(4) 0.000(3) 0.008(4) -0.005(4)
C71 0.057(5) 0.034(5) 0.028(4) 0.000(3) 0.010(4) -0.011(4)
C36 0.070(7) 0.078(8) 0.044(6) -0.018(5) 0.011(5) 0.013(6)
C74 0.061(6) 0.037(6) 0.056(7) 0.004(5) 0.028(5) -0.009(5)
C20 0.048(5) 0.128(9) 0.039(5) 0.002(6) 0.011(4) -0.022(8)
C70 0.044(6) 0.057(6) 0.051(6) -0.006(4) 0.016(4) -0.008(4)
C33 0.025(5) 0.032(7) 0.037(6) -0.011(5) 0.012(4) -0.011(4)
C54 0.040(5) 0.052(7) 0.020(5) 0.004(4) 0.007(4) 0.010(4)
C66 0.057(6) 0.039(5) 0.029(5) -0.002(4) 0.011(4) 0.004(4)
C16 0.045(5) 0.059(6) 0.108(8) -0.004(7) 0.039(5) -0.002(6)
C61 0.030(5) 0.081(8) 0.062(7) 0.008(5) 0.018(5) 0.011(5)
C46 0.069(7) 0.117(9) 0.049(6) 0.006(6) 0.017(6) -0.018(6)
C56 0.050(6) 0.053(6) 0.050(6) -0.008(5) 0.012(4) 0.005(5)
C51 0.066(6) 0.069(7) 0.046(6) 0.004(5) 0.018(5) 0.017(5)
C62 0.051(6) 0.091(11) 0.109(10) 0.022(8) 0.024(6) -0.008(6)
C24 0.036(5) 0.044(6) 0.045(6) 0.006(5) 0.004(4) 0.008(4)
C35 0.046(5) 0.026(5) 0.048(5) -0.006(4) 0.009(4) -0.008(4)
C25 0.039(6) 0.066(7) 0.067(7) 0.022(6) 0.007(5) 0.015(5)
C37 0.074(7) 0.087(8) 0.069(7) -0.041(6) 0.020(6) -0.002(6)
C31 0.040(5) 0.073(7) 0.066(6) 0.007(5) 0.017(5) 0.016(5)
C40 0.051(6) 0.069(7) 0.093(8) 0.030(6) 0.027(6) 0.014(5)
C67 0.068(7) 0.062(6) 0.050(6) 0.005(5) 0.027(5) 0.018(5)
C50 0.056(7) 0.071(8) 0.074(8) -0.009(6) 0.011(6) 0.013(5)
C58 0.058(7) 0.058(8) 0.128(12) -0.023(8) 0.007(8) 0.012(6)
C7 0.102(9) 0.063(9) 0.048(7) 0.029(6) 0.051(7) 0.047(7)
C10 0.075(8) 0.047(7) 0.061(7) -0.002(5) 0.044(6) -0.002(6)
C41 0.047(6) 0.055(6) 0.063(6) -0.017(5) 0.008(5) -0.017(5)
C19 0.064(7) 0.176(14) 0.061(8) 0.032(8) 0.015(6) -0.033(9)
C60 0.064(6) 0.060(7) 0.058(6) -0.011(5) 0.021(5) 0.016(5)
C72 0.093(8) 0.051(6) 0.084(7) 0.016(5) 0.047(6) -0.014(5)
C38 0.071(9) 0.055(8) 0.144(12) -0.027(8) 0.053(9) 0.000(6)
C23 0.036(5) 0.050(7) 0.018(4) 0.004(4) 0.010(4) 0.011(5)
C59 0.070(8) 0.085(9) 0.087(9) -0.041(7) 0.026(6) 0.009(7)
C57 0.073(8) 0.061(8) 0.101(9) 0.006(7) 0.029(7) -0.002(6)
C52 0.077(7) 0.107(9) 0.083(7) 0.011(6) 0.016(6) 0.064(7)
C39 0.075(9) 0.067(9) 0.156(13) 0.040(9) 0.045(9) 0.026(7)
C68 0.110(9) 0.057(6) 0.044(6) -0.008(5) 0.024(6) 0.001(6)
C42 0.050(7) 0.116(9) 0.126(9) -0.042(7) 0.030(6) -0.005(6)
C8 0.121(12) 0.086(11) 0.096(11) 0.037(8) 0.092(10) 0.031(9)
C9 0.112(10) 0.060(8) 0.101(10) 0.011(7) 0.083(8) -0.011(7)
C18 0.059(8) 0.113(11) 0.128(12) 0.053(9) 0.017(8) -0.036(8)
C47 0.072(9) 0.204(16) 0.073(9) 0.036(9) 0.029(7) -0.009(9)
C69 0.070(7) 0.084(8) 0.037(6) -0.006(5) -0.009(5) -0.030(6)
C22 0.118(10) 0.085(8) 0.120(9) 0.000(7) 0.042(8) 0.043(7)
C17 0.042(7) 0.085(9) 0.167(12) 0.003(8) 0.031(7) -0.008(6)
C2 0.074(8) 0.093(11) 0.049(9) -0.033(8) -0.015(7) 0.040(7)
C49 0.102(10) 0.107(11) 0.064(9) -0.032(7) 0.012(7) 0.028(8)
C30 0.088(8) 0.088(9) 0.094(9) 0.042(7) 0.009(7) 0.010(7)
C48 0.069(9) 0.174(15) 0.046(7) -0.008(8) 0.015(6) 0.041(9)
C32 0.049(6) 0.098(8) 0.117(9) 0.015(7) 0.033(6) 0.028(6)
C29 0.110(11) 0.149(15) 0.136(15) 0.100(12) 0.031(11) 0.033(11)
C27 0.144(13) 0.185(19) 0.069(11) 0.023(11) 0.012(9) 0.072(12)
C26 0.097(9) 0.104(12) 0.051(8) 0.026(8) 0.004(7) 0.041(8)
C28 0.149(15) 0.22(2) 0.089(13) 0.072(14) 0.037(11) 0.053(16)

loop_
_atom_type_symbol
_atom_type_description
_atom_type_scat_dispersion_real
_atom_type_scat_dispersion_imag
_atom_type_scat_source
C C 0.0033 0.0016 'International Tables Vol C Tables 4.2.6.8 and 6.1.1.4'
H H 0.0000 0.0000 'International Tables Vol C Tables 4.2.6.8 and 6.1.1.4'
Ho Ho -0.2175 4.6783 'International Tables Vol C Tables 4.2.6.8 and 6.1.1.4'
N N 0.0061 0.0033 'International Tables Vol C Tables 4.2.6.8 and 6.1.1.4'
O O 0.0106 0.0060 'International Tables Vol C Tables 4.2.6.8 and 6.1.1.4'

loop_
_geom_angle_atom_site_label_1
_geom_angle_atom_site_label_2
_geom_angle_atom_site_label_3
_geom_angle
O2 Ho1 O7 73.00(17)
O2 Ho1 O8 123.8(2)
O2 Ho1 O4 79.13(18)
O2 Ho1 O3 89.8(2)
O2 Ho1 N4 143.9(2)
O2 Ho1 N3 147.0(3)
O6 Ho1 O2 74.8(2)
O6 Ho1 O7 70.8(2)
O6 Ho1 O8 91.4(2)
O6 Ho1 O4 126.8(2)
O6 Ho1 O10 136.5(2)
O6 Ho1 O3 81.0(2)
O6 Ho1 N4 139.3(2)
O6 Ho1 N3 75.1(2)
O8 Ho1 O7 51.26(18)
O8 Ho1 O4 141.0(2)
O8 Ho1 N4 75.79(19)
O8 Ho1 N3 70.3(2)
O4 Ho1 O7 141.3(2)
O4 Ho1 N4 69.9(2)
O4 Ho1 N3 108.9(2)
O10 Ho1 O2 75.9(2)
O10 Ho1 O7 70.3(2)
O10 Ho1 O8 79.0(2)
O10 Ho1 O4 77.2(2)
O10 Ho1 O3 130.1(2)
O10 Ho1 N4 79.5(2)
O10 Ho1 N3 136.8(2)
O3 Ho1 O7 149.8(2)
O3 Ho1 O8 142.5(2)
O3 Ho1 O4 53.1(2)
O3 Ho1 N4 86.2(2)
O3 Ho1 N3 72.3(2)
N4 Ho1 O7 122.2(2)
N4 Ho1 N3 64.2(2)
N3 Ho1 O7 109.2(2)
O2 Ho2 N2 103.3(2)
O7 Ho2 O2 74.36(18)
O7 Ho2 O1 125.0(2)
O7 Ho2 O12 78.66(17)
O7 Ho2 O5 77.8(3)
O7 Ho2 O11 95.7(2)
O7 Ho2 N1 145.5(2)
O7 Ho2 N2 146.2(3)
O7 Ho2 O9 72.8(2)
O1 Ho2 O2 51.57(17)
O1 Ho2 N1 73.6(2)
O1 Ho2 N2 67.2(2)
O12 Ho2 O2 141.0(2)
O12 Ho2 O1 137.5(2)
O12 Ho2 N1 70.5(2)
O12 Ho2 N2 114.7(2)
O5 Ho2 O2 72.1(2)
O5 Ho2 O1 76.7(2)
O5 Ho2 O12 75.1(2)
O5 Ho2 O11 128.0(2)
O5 Ho2 N1 79.6(2)
O5 Ho2 N2 134.6(2)
O5 Ho2 O9 138.1(2)
O11 Ho2 O2 156.1(2)
O11 Ho2 O1 137.9(2)
O11 Ho2 O12 53.2(2)
O11 Ho2 N1 78.3(2)
O11 Ho2 N2 72.7(2)
N1 Ho2 O2 122.1(2)
N1 Ho2 N2 64.7(3)
O9 Ho2 O2 71.7(2)
O9 Ho2 O1 96.4(2)
O9 Ho2 O12 125.7(2)
O9 Ho2 O11 84.7(2)
O9 Ho2 N1 138.8(2)
O9 Ho2 N2 74.5(2)
Ho1 O2 Ho2 107.0(2)
C13 O2 Ho1 159.0(7)
C13 O2 Ho2 92.3(5)
C33 O6 Ho1 138.8(6)
Ho2 O7 Ho1 105.6(2)
C53 O7 Ho1 90.2(5)
C53 O7 Ho2 163.3(7)
C13 O1 Ho2 95.6(5)
C53 O8 Ho1 98.5(5)
C43 O12 Ho2 91.0(5)
C23 O4 Ho1 90.6(5)
C33 O5 Ho2 134.7(6)
C63 O10 Ho1 138.0(6)
C43 O11 Ho2 93.6(6)
C23 O3 Ho1 95.0(6)
C12 N1 Ho2 119.6(7)
C1 N1 Ho2 121.8(7)
C1 N1 C12 118.6(9)
N4 C83 C79 121.8(9)
N4 C83 C84 117.9(7)
C79 C83 C84 120.3(8)
C83 N4 Ho1 120.9(6)
C82 N4 Ho1 121.2(6)
C82 N4 C83 117.8(8)
C84 N3 Ho1 119.4(6)
C73 N3 Ho1 124.4(6)
C73 N3 C84 116.1(8)
N1 C12 C11 118.9(8)
N1 C12 C4 121.1(11)
C11 C12 C4 119.9(10)
C11 N2 Ho2 117.6(7)
C10 N2 Ho2 124.4(7)
C10 N2 C11 118.0(9)
O2 C13 C14 119.1(8)
O1 C13 O2 119.8(8)
O1 C13 C14 121.0(8)
O7 C53 C54 119.6(8)
O8 C53 O7 120.1(8)
O8 C53 C54 120.3(8)
O10 C63 C64 116.6(7)
O9 C63 O10 124.9(8)
O9 C63 C64 118.4(8)
C13 C14 H14 106.9
C13 C14 C21 111.8(8)
C13 C14 C15 106.1(8)
C21 C14 H14 106.9
C21 C14 C15 117.7(8)
C15 C14 H14 106.9
O12 C43 C44 118.6(8)
O11 C43 O12 121.1(8)
O11 C43 C44 120.2(9)
C79 C80 H80 120.4
C79 C80 C81 119.2(8)
C81 C80 H80 120.4
N4 C82 H82 118.4
N4 C82 C81 123.1(9)
C81 C82 H82 118.4
C83 C79 C78 118.5(9)
C80 C79 C83 119.0(9)
C80 C79 C78 122.4(8)
N3 C84 C83 117.3(8)
N3 C84 C76 123.6(9)
C76 C84 C83 119.0(8)
C12 C11 C7 120.1(11)
N2 C11 C12 119.0(9)
N2 C11 C7 120.8(11)
C80 C81 C82 119.1(9)
C80 C81 H81 120.4
C82 C81 H81 120.4
C4 C3 H3 118.9
C2 C3 H3 118.9
C2 C3 C4 122.2(12)
N1 C1 H1 117.6
N1 C1 C2 124.8(12)
C2 C1 H1 117.6
N3 C73 H73 118.1
N3 C73 C74 123.8(9)
C74 C73 H73 118.1
C12 C4 C5 117.1(12)
C3 C4 C12 116.1(11)
C3 C4 C5 126.9(12)
C84 C76 C77 118.9(9)
C75 C76 C84 116.4(9)
C75 C76 C77 124.7(9)
C14 C21 H21A 108.6
C14 C21 H21B 108.6
H21A C21 H21B 107.6
C22 C21 C14 114.6(8)
C22 C21 H21A 108.6
C22 C21 H21B 108.6
C63 C64 H64 106.0
C65 C64 C63 112.3(7)
C65 C64 H64 106.0
C65 C64 C71 111.9(6)
C71 C64 C63 114.0(7)
C71 C64 H64 106.0
C4 C5 H5 118.7
C6 C5 C4 122.6(14)
C6 C5 H5 118.7
C33 C34 H34 107.0
C35 C34 H34 107.0
C35 C34 C33 108.1(6)
C35 C34 C41 114.8(7)
C41 C34 H34 107.0
C41 C34 C33 112.4(7)
C63 O9 Ho2 138.6(6)
C46 C45 C44 122.3(9)
C46 C45 C50 117.2(10)
C50 C45 C44 120.6(10)
C5 C6 H6 118.3
C5 C6 C7 123.4(15)
C7 C6 H6 118.3
C76 C75 H75 118.9
C74 C75 C76 122.3(10)
C74 C75 H75 118.9
C79 C78 H78 119.2
C77 C78 C79 121.6(9)
C77 C78 H78 119.2
C76 C77 H77 119.2
C78 C77 C76 121.6(9)
C78 C77 H77 119.2
C20 C15 C14 122.9(11)
C16 C15 C14 119.1(7)
C16 C15 C20 118.0(11)
C56 C55 C54 120.3(8)
C56 C55 C60 117.4(8)
C60 C55 C54 122.2(8)
C43 C44 C45 109.8(6)
C43 C44 H44 106.7
C45 C44 H44 106.7
C51 C44 C43 112.6(7)
C51 C44 C45 113.9(7)
C51 C44 H44 106.7
C70 C65 C64 121.0(7)
C70 C65 C66 117.7(7)
C66 C65 C64 121.2(7)
C64 C71 H71A 109.0
C64 C71 H71B 109.0
H71A C71 H71B 107.8
C72 C71 C64 113.0(6)
C72 C71 H71A 109.0
C72 C71 H71B 109.0
C35 C36 H36 119.3
C35 C36 C37 121.4(9)
C37 C36 H36 119.3
C73 C74 H74 121.1
C75 C74 C73 117.8(9)
C75 C74 H74 121.1
C15 C20 H20 119.1
C19 C20 C15 121.7(12)
C19 C20 H20 119.1
C65 C70 H70 119.4
C65 C70 C69 121.3(8)
C69 C70 H70 119.4
O6 C33 C34 115.9(9)
O5 C33 O6 127.2(9)
O5 C33 C34 116.8(8)
C53 C54 C55 109.8(7)
C53 C54 H54 106.9
C53 C54 C61 110.7(8)
C55 C54 H54 106.9
C55 C54 C61 115.2(7)
C61 C54 H54 106.9
C65 C66 H66 119.6
C65 C66 C67 120.7(8)
C67 C66 H66 119.6
C15 C16 H16 119.2
C15 C16 C17 121.7(9)
C17 C16 H16 119.2
C54 C61 H61A 108.7
C54 C61 H61B 108.7
H61A C61 H61B 107.6
C62 C61 C54 114.0(9)
C62 C61 H61A 108.7
C62 C61 H61B 108.7
C45 C46 H46 118.8
C45 C46 C47 122.3(11)
C47 C46 H46 118.8
C55 C56 H56 119.6
C55 C56 C57 120.7(9)
C57 C56 H56 119.6
C44 C51 H51A 108.8
C44 C51 H51B 108.8
C44 C51 C52 114.0(7)
H51A C51 H51B 107.6
C52 C51 H51A 108.8
C52 C51 H51B 108.8
C61 C62 H62A 109.5
C61 C62 H62B 109.5
C61 C62 H62C 109.5
H62A C62 H62B 109.5
H62A C62 H62C 109.5
H62B C62 H62C 109.5
C25 C24 H24 107.4
C25 C24 C31 112.6(7)
C25 C24 C23 109.3(7)
C31 C24 H24 107.4
C31 C24 C23 112.3(7)
C23 C24 H24 107.4
C36 C35 C34 121.3(8)
C40 C35 C34 120.6(8)
C40 C35 C36 118.1(8)
C30 C25 C24 121.8(10)
C26 C25 C24 122.5(10)
C26 C25 C30 115.5(11)
C36 C37 H37 120.1
C38 C37 C36 119.9(10)
C38 C37 H37 120.1
C24 C31 H31A 108.7
C24 C31 H31B 108.7
H31A C31 H31B 107.6
C32 C31 C24 114.0(7)
C32 C31 H31A 108.7
C32 C31 H31B 108.7
C35 C40 H40 119.8
C35 C40 C39 120.5(10)
C39 C40 H40 119.8
C66 C67 H67 119.6
C68 C67 C66 120.7(8)
C68 C67 H67 119.6
C45 C50 H50 119.4
C45 C50 C49 121.3(11)
C49 C50 H50 119.4
C59 C58 H58 120.0
C57 C58 H58 120.0
C57 C58 C59 120.0(11)
C11 C7 C6 116.8(13)
C8 C7 C11 119.0(11)
C8 C7 C6 124.0(12)
N2 C10 H10 117.9
N2 C10 C9 124.3(11)
C9 C10 H10 117.9
C34 C41 H41A 109.0
C34 C41 H41B 109.0
H41A C41 H41B 107.8
C42 C41 C34 112.9(7)
C42 C41 H41A 109.0
C42 C41 H41B 109.0
C20 C19 H19 120.2
C20 C19 C18 119.6(11)
C18 C19 H19 120.2
C55 C60 H60 119.3
C59 C60 C55 121.5(9)
C59 C60 H60 119.3
C71 C72 H72A 109.5
C71 C72 H72B 109.5
C71 C72 H72C 109.5
H72A C72 H72B 109.5
H72A C72 H72C 109.5
H72B C72 H72C 109.5
C37 C38 H38 120.9
C37 C38 C39 118.2(11)
C39 C38 H38 120.9
O4 C23 O3 121.3(9)
O4 C23 C24 120.3(8)
O3 C23 C24 118.4(10)
C58 C59 C60 119.3(10)
C58 C59 H59 120.4
C60 C59 H59 120.4
C56 C57 H57 119.5
C58 C57 C56 121.0(11)
C58 C57 H57 119.5
C51 C52 H52A 109.5
C51 C52 H52B 109.5
C51 C52 H52C 109.5
H52A C52 H52B 109.5
H52A C52 H52C 109.5
H52B C52 H52C 109.5
C40 C39 C38 121.9(11)
C40 C39 H39 119.1
C38 C39 H39 119.1
C67 C68 H68 119.9
C67 C68 C69 120.3(9)
C69 C68 H68 119.9
C41 C42 H42A 109.5
C41 C42 H42B 109.5
C41 C42 H42C 109.5
H42A C42 H42B 109.5
H42A C42 H42C 109.5
H42B C42 H42C 109.5
C7 C8 H8 120.3
C9 C8 C7 119.3(11)
C9 C8 H8 120.3
C10 C9 H9 120.8
C8 C9 C10 118.4(12)
C8 C9 H9 120.8
C19 C18 H18 119.6
C19 C18 C17 120.8(11)
C17 C18 H18 119.6
C46 C47 H47 120.6
C48 C47 C46 118.8(12)
C48 C47 H47 120.6
C70 C69 H69 120.4
C68 C69 C70 119.3(8)
C68 C69 H69 120.4
C21 C22 H22A 109.5
C21 C22 H22B 109.5
C21 C22 H22C 109.5
H22A C22 H22B 109.5
H22A C22 H22C 109.5
H22B C22 H22C 109.5
C16 C17 H17 121.0
C18 C17 C16 118.1(11)
C18 C17 H17 121.0
C3 C2 C1 117.1(14)
C3 C2 H2 121.4
C1 C2 H2 121.4
C50 C49 H49 120.1
C48 C49 C50 119.7(12)
C48 C49 H49 120.1
C25 C30 H30 118.9
C29 C30 C25 122.2(12)
C29 C30 H30 118.9
C47 C48 H48 119.6
C49 C48 C47 120.7(12)
C49 C48 H48 119.6
C31 C32 H32A 109.5
C31 C32 H32B 109.5
C31 C32 H32C 109.5
H32A C32 H32B 109.5
H32A C32 H32C 109.5
H32B C32 H32C 109.5
C30 C29 H29 121.2
C30 C29 C28 117.7(15)
C28 C29 H29 121.2
C26 C27 H27 121.9
C28 C27 H27 121.9
C28 C27 C26 116.2(16)
C25 C26 C27 125.1(14)
C25 C26 H26 117.4
C27 C26 H26 117.4
C29 C28 H28 118.4
C27 C28 C29 123.2(17)
C27 C28 H28 118.4

loop_
_geom_bond_atom_site_label_1
_geom_bond_atom_site_label_2
_geom_bond_distance
Ho1 O2 2.310(5)
Ho1 O6 2.295(6)
Ho1 O7 2.594(6)
Ho1 O8 2.426(6)
Ho1 O4 2.480(5)
Ho1 O10 2.301(6)
Ho1 O3 2.383(6)
Ho1 N4 2.511(7)
Ho1 N3 2.577(7)
Ho2 O2 2.535(6)
Ho2 O7 2.296(6)
Ho2 O1 2.479(6)
Ho2 O12 2.468(5)
Ho2 O5 2.314(6)
Ho2 O11 2.416(6)
Ho2 N1 2.520(7)
Ho2 N2 2.578(7)
Ho2 O9 2.343(6)
O2 C13 1.273(9)
O6 C33 1.252(10)
O7 C53 1.262(9)
O1 C13 1.248(9)
O8 C53 1.250(9)
O12 C43 1.262(11)
O4 C23 1.246(12)
O5 C33 1.245(10)
O10 C63 1.266(9)
O11 C43 1.251(10)
O3 C23 1.250(10)
N1 C12 1.355(11)
N1 C1 1.315(12)
C83 N4 1.377(10)
C83 C79 1.398(10)
C83 C84 1.435(12)
N4 C82 1.313(10)
N3 C84 1.363(10)
N3 C73 1.318(11)
C12 C11 1.416(14)
C12 C4 1.436(12)
N2 C11 1.351(11)
N2 C10 1.316(11)
C13 C14 1.506(11)
C53 C54 1.519(11)
C63 C64 1.526(11)
C63 O9 1.254(9)
C14 H14 0.9800
C14 C21 1.511(12)
C14 C15 1.533(13)
C43 C44 1.512(11)
C80 H80 0.9300
C80 C79 1.366(13)
C80 C81 1.381(12)
C82 H82 0.9300
C82 C81 1.393(11)
C79 C78 1.423(11)
C84 C76 1.406(11)
C11 C7 1.420(13)
C81 H81 0.9300
C3 H3 0.9300
C3 C4 1.414(18)
C3 C2 1.336(16)
C1 H1 0.9300
C1 C2 1.399(12)
C73 H73 0.9300
C73 C74 1.415(11)
C4 C5 1.437(16)
C76 C75 1.370(13)
C76 C77 1.423(12)
C21 H21A 0.9700
C21 H21B 0.9700
C21 C22 1.500(11)
C64 H64 0.9800
C64 C65 1.519(10)
C64 C71 1.520(10)
C5 H5 0.9300
C5 C6 1.272(19)
C34 H34 0.9800
C34 C33 1.541(12)
C34 C35 1.516(10)
C34 C41 1.519(10)
C45 C44 1.519(11)
C45 C46 1.355(13)
C45 C50 1.368(13)
C6 H6 0.9300
C6 C7 1.447(17)
C75 H75 0.9300
C75 C74 1.329(12)
C78 H78 0.9300
C78 C77 1.332(14)
C77 H77 0.9300
C15 C20 1.384(10)
C15 C16 1.370(13)
C55 C54 1.520(12)
C55 C56 1.373(10)
C55 C60 1.387(10)
C44 H44 0.9800
C44 C51 1.508(10)
C65 C70 1.374(10)
C65 C66 1.381(10)
C71 H71A 0.9700
C71 H71B 0.9700
C71 C72 1.500(9)
C36 H36 0.9300
C36 C35 1.377(11)
C36 C37 1.383(12)
C74 H74 0.9300
C20 H20 0.9300
C20 C19 1.346(13)
C70 H70 0.9300
C70 C69 1.394(10)
C54 H54 0.9800
C54 C61 1.524(11)
C66 H66 0.9300
C66 C67 1.381(10)
C16 H16 0.9300
C16 C17 1.388(12)
C61 H61A 0.9700
C61 H61B 0.9700
C61 C62 1.500(11)
C46 H46 0.9300
C46 C47 1.410(13)
C56 H56 0.9300
C56 C57 1.380(11)
C51 H51A 0.9700
C51 H51B 0.9700
C51 C52 1.528(10)
C62 H62A 0.9600
C62 H62B 0.9600
C62 H62C 0.9600
C24 H24 0.9800
C24 C25 1.508(11)
C24 C31 1.523(10)
C24 C23 1.537(11)
C35 C40 1.351(10)
C25 C30 1.389(12)
C25 C26 1.365(14)
C37 H37 0.9300
C37 C38 1.357(14)
C31 H31A 0.9700
C31 H31B 0.9700
C31 C32 1.515(10)
C40 H40 0.9300
C40 C39 1.368(13)
C67 H67 0.9300
C67 C68 1.346(11)
C50 H50 0.9300
C50 C49 1.406(14)
C58 H58 0.9300
C58 C59 1.371(13)
C58 C57 1.341(13)
C7 C8 1.376(17)
C10 H10 0.9300
C10 C9 1.387(12)
C41 H41A 0.9700
C41 H41B 0.9700
C41 C42 1.510(10)
C19 H19 0.9300
C19 C18 1.377(15)
C60 H60 0.9300
C60 C59 1.379(12)
C72 H72A 0.9600
C72 H72B 0.9600
C72 H72C 0.9600
C38 H38 0.9300
C38 C39 1.369(14)
C59 H59 0.9300
C57 H57 0.9300
C52 H52A 0.9600
C52 H52B 0.9600
C52 H52C 0.9600
C39 H39 0.9300
C68 H68 0.9300
C68 C69 1.365(11)
C42 H42A 0.9600
C42 H42B 0.9600
C42 H42C 0.9600
C8 H8 0.9300
C8 C9 1.364(15)
C9 H9 0.9300
C18 H18 0.9300
C18 C17 1.378(14)
C47 H47 0.9300
C47 C48 1.348(15)
C69 H69 0.9300
C22 H22A 0.9600
C22 H22B 0.9600
C22 H22C 0.9600
C17 H17 0.9300
C2 H2 0.9300
C49 H49 0.9300
C49 C48 1.347(15)
C30 H30 0.9300
C30 C29 1.380(14)
C48 H48 0.9300
C32 H32A 0.9600
C32 H32B 0.9600
C32 H32C 0.9600
C29 H29 0.9300
C29 C28 1.383(19)
C27 H27 0.9300
C27 C26 1.382(15)
C27 C28 1.344(19)
C26 H26 0.9300
C28 H28 0.9300

loop_
_geom_torsion_atom_site_label_1
_geom_torsion_atom_site_label_2
_geom_torsion_atom_site_label_3
_geom_torsion_atom_site_label_4
_geom_torsion
Ho1 O2 C13 O1 -149.9(12)
Ho1 O2 C13 C14 32(2)
Ho1 O6 C33 O5 18.0(16)
Ho1 O6 C33 C34 -159.0(6)
Ho1 O7 C53 O8 -0.9(9)
Ho1 O7 C53 C54 178.6(7)
Ho1 O8 C53 O7 0.9(10)
Ho1 O8 C53 C54 -178.5(7)
Ho1 O4 C23 O3 -1.1(9)
Ho1 O4 C23 C24 178.2(7)
Ho1 O10 C63 C64 166.5(5)
Ho1 O10 C63 O9 -8.9(14)
Ho1 O3 C23 O4 1.2(10)
Ho1 O3 C23 C24 -178.2(7)
Ho1 N4 C82 C81 177.4(7)
Ho1 N3 C84 C83 -3.3(10)
Ho1 N3 C84 C76 -179.5(6)
Ho1 N3 C73 C74 179.2(6)
Ho2 O2 C13 O1 8.1(10)
Ho2 O2 C13 C14 -169.9(8)
Ho2 O7 C53 O8 159.7(16)
Ho2 O7 C53 C54 -21(3)
Ho2 O1 C13 O2 -8.3(10)
Ho2 O1 C13 C14 169.6(8)
Ho2 O12 C43 O11 10.2(9)
Ho2 O12 C43 C44 -170.5(7)
Ho2 O5 C33 O6 -2.0(15)
Ho2 O5 C33 C34 175.0(5)
Ho2 O11 C43 O12 -10.4(9)
Ho2 O11 C43 C44 170.2(7)
Ho2 N1 C12 C11 -2.6(12)
Ho2 N1 C12 C4 -180.0(6)
Ho2 N1 C1 C2 179.0(7)
Ho2 N2 C11 C12 4.4(11)
Ho2 N2 C11 C7 -177.8(7)
Ho2 N2 C10 C9 178.1(7)
O2 C13 C14 C21 -128.0(10)
O2 C13 C14 C15 102.5(10)
O7 C53 C54 C55 99.6(10)
O7 C53 C54 C61 -132.1(9)
O1 C13 C14 C21 54.0(12)
O1 C13 C14 C15 -75.5(11)
O8 C53 C54 C55 -81.0(11)
O8 C53 C54 C61 47.4(12)
O12 C43 C44 C45 104.9(9)
O12 C43 C44 C51 -127.1(9)
O10 C63 C64 C65 32.6(10)
O10 C63 C64 C71 161.2(7)
O10 C63 O9 Ho2 -1.1(15)
O11 C43 C44 C45 -75.8(11)
O11 C43 C44 C51 52.3(11)
N1 C12 C11 N2 -1.3(14)
N1 C12 C11 C7 -179.2(8)
N1 C12 C4 C3 0.0(15)
N1 C12 C4 C5 -180.0(9)
N1 C1 C2 C3 2.0(16)
C83 N4 C82 C81 -0.5(13)
C83 C79 C78 C77 -2.7(14)
C83 C84 C76 C75 -177.5(8)
C83 C84 C76 C77 1.6(13)
N4 C83 C79 C80 0.7(14)
N4 C83 C79 C78 -175.5(8)
N4 C83 C84 N3 -0.3(12)
N4 C83 C84 C76 176.0(8)
N4 C82 C81 C80 -0.3(14)
N3 C84 C76 C75 -1.4(13)
N3 C84 C76 C77 177.7(8)
N3 C73 C74 C75 2.4(15)
C12 N1 C1 C2 -0.5(14)
C12 C11 C7 C6 0.1(15)
C12 C11 C7 C8 175.9(10)
C12 C4 C5 C6 -2(2)
N2 C11 C7 C6 -177.8(9)
N2 C11 C7 C8 -1.9(15)
N2 C10 C9 C8 1.4(17)
C13 C14 C21 C22 164.6(8)
C13 C14 C15 C20 114.7(10)
C13 C14 C15 C16 -62.8(10)
C53 C54 C61 C62 55.1(10)
C63 C64 C65 C70 -129.0(8)
C63 C64 C65 C66 55.3(10)
C63 C64 C71 C72 157.8(7)
C14 C15 C20 C19 -177.8(8)
C14 C15 C16 C17 175.2(8)
C43 C44 C51 C52 170.8(7)
C80 C79 C78 C77 -178.8(10)
C79 C83 N4 Ho1 -177.7(6)
C79 C83 N4 C82 0.3(13)
C79 C83 C84 N3 -178.7(8)
C79 C83 C84 C76 -2.3(13)
C79 C80 C81 C82 1.3(15)
C79 C78 C77 C76 2.1(15)
C84 C83 N4 Ho1 4.0(10)
C84 C83 N4 C82 -178.1(7)
C84 C83 C79 C80 179.1(8)
C84 C83 C79 C78 2.8(13)
C84 N3 C73 C74 -3.2(13)
C84 C76 C75 C74 0.5(15)
C84 C76 C77 C78 -1.5(14)
C11 C12 C4 C3 -177.4(10)
C11 C12 C4 C5 2.6(14)
C11 N2 C10 C9 -3.3(15)
C11 C7 C8 C9 0.0(18)
C81 C80 C79 C83 -1.5(15)
C81 C80 C79 C78 174.6(9)
C3 C4 C5 C6 178.1(15)
C1 N1 C12 C11 176.9(8)
C1 N1 C12 C4 -0.5(13)
C73 N3 C84 C83 178.8(8)
C73 N3 C84 C76 2.7(12)
C4 C12 C11 N2 176.1(8)
C4 C12 C11 C7 -1.8(14)
C4 C3 C2 C1 -2.5(18)
C4 C5 C6 C7 0(3)
C76 C75 C74 C73 -0.9(15)
C21 C14 C15 C20 -11.4(12)
C21 C14 C15 C16 171.2(8)
C64 C63 O9 Ho2 -176.4(5)
C64 C65 C70 C69 -176.6(7)
C64 C65 C66 C67 176.0(7)
C5 C6 C7 C11 1(2)
C5 C6 C7 C8 -174.9(14)
C34 C35 C40 C39 -177.7(8)
O9 C63 C64 C65 -151.7(8)
O9 C63 C64 C71 -23.1(11)
C45 C44 C51 C52 -63.3(10)
C45 C46 C47 C48 -1.0(18)
C45 C50 C49 C48 -0.2(17)
C6 C7 C8 C9 175.5(11)
C75 C76 C77 C78 177.5(10)
C77 C76 C75 C74 -178.5(9)
C15 C14 C21 C22 -72.2(11)
C15 C20 C19 C18 3.8(16)
C15 C16 C17 C18 1.6(15)
C55 C54 C61 C62 -179.5(8)
C55 C56 C57 C58 2.0(15)
C55 C60 C59 C58 -0.7(14)
C44 C45 C46 C47 180.0(9)
C44 C45 C50 C49 -179.4(8)
C65 C64 C71 C72 -73.4(8)
C65 C70 C69 C68 1.1(13)
C65 C66 C67 C68 0.0(13)
C71 C64 C65 C70 101.3(8)
C71 C64 C65 C66 -74.4(9)
C36 C35 C40 C39 2.5(13)
C36 C37 C38 C39 1.2(17)
C20 C15 C16 C17 -2.4(14)
C20 C19 C18 C17 -4.7(18)
C70 C65 C66 C67 0.1(12)
C33 C34 C35 C36 85.5(10)
C33 C34 C35 C40 -94.2(9)
C33 C34 C41 C42 60.8(10)
C54 C55 C56 C57 -177.3(8)
C54 C55 C60 C59 176.6(8)
C66 C65 C70 C69 -0.7(12)
C66 C67 C68 C69 0.3(14)
C16 C15 C20 C19 -0.3(14)
C46 C45 C44 C43 85.7(11)
C46 C45 C44 C51 -41.7(11)
C46 C45 C50 C49 0.2(15)
C46 C47 C48 C49 0.9(19)
C56 C55 C54 C53 -85.7(9)
C56 C55 C54 C61 148.5(8)
C56 C55 C60 C59 -0.6(12)
C24 C25 C30 C29 -177.9(10)
C24 C25 C26 C27 177.8(11)
C35 C34 C33 O6 97.9(9)
C35 C34 C33 O5 -79.4(9)
C35 C34 C41 C42 -175.0(7)
C35 C36 C37 C38 0.7(16)
C35 C40 C39 C38 -0.6(17)
C25 C24 C31 C32 -67.7(10)
C25 C24 C23 O4 -100.3(10)
C25 C24 C23 O3 79.0(10)
C25 C30 C29 C28 0(2)
C37 C36 C35 C34 177.6(8)
C37 C36 C35 C40 -2.6(14)
C37 C38 C39 C40 -1.3(18)
C31 C24 C25 C30 102.1(10)
C31 C24 C25 C26 -73.4(12)
C31 C24 C23 O4 25.4(12)
C31 C24 C23 O3 -155.3(8)
C67 C68 C69 C70 -0.9(14)
C50 C45 C44 C43 -94.8(10)
C50 C45 C44 C51 137.9(9)
C50 C45 C46 C47 0.4(15)
C50 C49 C48 C47 -0.3(19)
C7 C8 C9 C10 0.3(18)
C10 N2 C11 C12 -174.4(9)
C10 N2 C11 C7 3.5(13)
C41 C34 C33 O6 -134.3(8)
C41 C34 C33 O5 48.3(11)
C41 C34 C35 C36 -40.9(11)
C41 C34 C35 C40 139.4(8)
C19 C18 C17 C16 2.0(17)
C60 C55 C54 C53 97.2(9)
C60 C55 C54 C61 -28.6(11)
C60 C55 C56 C57 0.0(12)
C23 C24 C25 C30 -132.3(9)
C23 C24 C25 C26 52.2(12)
C23 C24 C31 C32 168.4(7)
C59 C58 C57 C56 -3.3(17)
C57 C58 C59 C60 2.6(16)
C2 C3 C4 C12 1.6(18)
C2 C3 C4 C5 -178.4(11)
C30 C25 C26 C27 2.0(17)
C30 C29 C28 C27 2(3)
C26 C25 C30 C29 -2.1(16)
C26 C27 C28 C29 -2(3)
C28 C27 C26 C25 0(2)
